data_7035739
loop_
_publ_author_name
'An, Bing'
'Wang, Jun-Li'
'Bai, Yan'
'Dang, Dong-Bin'

_publ_section_title
;
 Systematic design of secondary building units by an efficient
 cation-directing strategy under regular vibrations of ionic liquids.
;
_journal_issue 33
_journal_name_full 'Dalton transactions (Cambridge, England : 2003)'
_journal_page_first 14666
_journal_page_last 14672
_journal_paper_doi 10.1039/c5dt01595b
_journal_volume 44
_journal_year 2015
_chemical_formula_sum 'C132 H116 Br Co4 N8 Na5 O32'
_chemical_formula_weight 2756.91
_chemical_name_systematic
; 
 ? 
;
_space_group_IT_number 85
_symmetry_cell_setting tetragonal
_symmetry_space_group_name_Hall '-P 4a'
_symmetry_space_group_name_H-M 'P 4/n :2'
_atom_sites_solution_hydrogens geom
_atom_sites_solution_primary direct
_atom_sites_solution_secondary difmap
_audit_creation_method SHELXL-97
_audit_update_record
;
2015-06-24 deposited with the CCDC.
2015-07-10 downloaded from the CCDC.
;
_cell_angle_alpha 90.00
_cell_angle_beta 90.00
_cell_angle_gamma 90.00
_cell_formula_units_Z 2
_cell_length_a 24.6698(15)
_cell_length_b 24.6698(15)
_cell_length_c 9.9668(12)
_cell_measurement_reflns_used 971
_cell_measurement_temperature 296(2)
_cell_measurement_theta_max 14.45
_cell_measurement_theta_min 2.20
_cell_volume 6065.8(9)
_computing_cell_refinement 'Bruker SMART'
_computing_data_collection 'Bruker SMART'
_computing_data_reduction 'Bruker SAINT'
_computing_molecular_graphics 'Bruker SHELXTL'
_computing_publication_material 'Bruker SHELXTL'
_computing_structure_refinement 'SHELXL-97 (Sheldrick, 1997)'
_computing_structure_solution 'SHELXS-97 (Sheldrick, 1990)'
_diffrn_ambient_temperature 296(2)
_diffrn_measured_fraction_theta_full 1.000
_diffrn_measured_fraction_theta_max 1.000
_diffrn_measurement_device_type 'CCD area detector'
_diffrn_measurement_method 'phi and omega scans'
_diffrn_radiation_monochromator graphite
_diffrn_radiation_source 'fine-focus sealed tube'
_diffrn_radiation_type MoK\a
_diffrn_radiation_wavelength 0.71073
_diffrn_reflns_av_R_equivalents 0.0494
_diffrn_reflns_av_sigmaI/netI 0.0368
_diffrn_reflns_limit_h_max 29
_diffrn_reflns_limit_h_min -23
_diffrn_reflns_limit_k_max 27
_diffrn_reflns_limit_k_min -29
_diffrn_reflns_limit_l_max 11
_diffrn_reflns_limit_l_min -9
_diffrn_reflns_number 30160
_diffrn_reflns_theta_full 25.04
_diffrn_reflns_theta_max 25.04
_diffrn_reflns_theta_min 1.65
_exptl_absorpt_coefficient_mu 0.970
_exptl_absorpt_correction_type none
_exptl_crystal_colour blue
_exptl_crystal_density_diffrn 1.509
_exptl_crystal_density_method 'not measured'
_exptl_crystal_description block
_exptl_crystal_F_000 2836
_exptl_crystal_size_max 0.38
_exptl_crystal_size_mid 0.28
_exptl_crystal_size_min 0.16
_refine_diff_density_max 0.745
_refine_diff_density_min -0.818
_refine_diff_density_rms 0.070
_refine_ls_extinction_method none
_refine_ls_goodness_of_fit_ref 1.058
_refine_ls_hydrogen_treatment constr
_refine_ls_matrix_type full
_refine_ls_number_parameters 424
_refine_ls_number_reflns 5374
_refine_ls_number_restraints 71
_refine_ls_restrained_S_all 1.131
_refine_ls_R_factor_all 0.0681
_refine_ls_R_factor_gt 0.0459
_refine_ls_shift/su_max 0.001
_refine_ls_shift/su_mean 0.000
_refine_ls_structure_factor_coef Fsqd
_refine_ls_weighting_details 'calc w=1/[\s^2^(Fo^2^)+(0.0618P)^2^+6.1253P] where P=(Fo^2^+2Fc^2^)/3'
_refine_ls_weighting_scheme calc
_refine_ls_wR_factor_gt 0.1175
_refine_ls_wR_factor_ref 0.1258
_reflns_number_gt 4091
_reflns_number_total 5374
_reflns_threshold_expression >2sigma(I)
_cod_data_source_file c5dt01595b2.cif
_cod_data_source_block 4
_cod_depositor_comments
;
The following automatic conversions were performed:

'_symmetry_cell_setting' value 'Tetragonal' changed to 'tetragonal'
according to
/usr/data/users/saulius/crontab/automatic-downloads/rss-feeds/RSC/lib/dictionaries/cif_core.dic
dictionary named 'cif_core.dic' version 2.4.2 from 2011-04-26.

Automatic conversion script
Id: cif_fix_values 3271 2015-04-21 07:52:19Z andrius 

 Adding full bibliography for 7035736--7035739.cif.
;
_cod_original_sg_symbol_H-M P4/n
_cod_database_code 7035739

loop_
_symmetry_equiv_pos_as_xyz
'x, y, z'
'-x+1/2, -y+1/2, z'
'-y+1/2, x, z'
'y, -x+1/2, z'
'-x, -y, -z'
'x-1/2, y-1/2, -z'
'y-1/2, -x, -z'
'-y, x-1/2, -z'

loop_
_atom_site_label
_atom_site_type_symbol
_atom_site_fract_x
_atom_site_fract_y
_atom_site_fract_z
_atom_site_U_iso_or_equiv
_atom_site_adp_type
_atom_site_occupancy
_atom_site_symmetry_multiplicity
_atom_site_calc_flag
_atom_site_refinement_flags
_atom_site_disorder_assembly
_atom_site_disorder_group
Co1 Co 0.549595(18) 0.821422(19) -0.07521(5) 0.02723(15) Uani 1 1 d . . .
Na1 Na 0.64359(6) 0.72145(6) -0.07338(14) 0.0337(3) Uani 1 1 d . . .
Na2 Na 0.7500 0.7500 0.7379(3) 0.0343(6) Uani 1 4 d S . .
Br1 Br 0.7500 0.7500 0.04666(7) 0.03161(19) Uani 1 4 d S . .
O1 O 0.63129(11) 0.64676(12) 0.0635(3) 0.0463(7) Uani 1 1 d . . .
O2 O 0.70649(11) 0.59698(11) 0.0731(2) 0.0371(6) Uani 1 1 d . . .
O3 O 0.66219(10) 0.58810(10) 0.7605(2) 0.0356(6) Uani 1 1 d . . .
O4 O 0.70435(10) 0.66820(9) 0.7677(2) 0.0327(6) Uani 1 1 d . . .
C1 C 0.66782(15) 0.62440(14) 0.1263(3) 0.0304(8) Uani 1 1 d . . .
C2 C 0.67951(13) 0.63127(13) 0.7075(3) 0.0259(7) Uani 1 1 d . . .
C3 C 0.66828(14) 0.62777(14) 0.2772(3) 0.0274(8) Uani 1 1 d . . .
C4 C 0.71274(15) 0.64783(15) 0.3419(4) 0.0340(8) Uani 1 1 d . . .
H4A H 0.7425 0.6594 0.2922 0.041 Uiso 1 1 calc R . .
C5 C 0.71411(14) 0.65125(14) 0.4821(3) 0.0308(8) Uani 1 1 d . . .
H5A H 0.7448 0.6652 0.5240 0.037 Uiso 1 1 calc R . .
C6 C 0.67139(14) 0.63452(13) 0.5583(3) 0.0262(7) Uani 1 1 d . . .
C7 C 0.62325(14) 0.61450(14) 0.4951(3) 0.0276(8) Uani 1 1 d . . .
C8 C 0.57659(15) 0.59836(18) 0.5679(4) 0.0422(10) Uani 1 1 d . . .
H8A H 0.5760 0.6024 0.6606 0.051 Uiso 1 1 calc R . .
C9 C 0.53288(17) 0.5771(2) 0.5047(5) 0.0548(12) Uani 1 1 d . . .
H9A H 0.5029 0.5666 0.5548 0.066 Uiso 1 1 calc R . .
C10 C 0.53216(17) 0.57077(19) 0.3643(4) 0.0515(11) Uani 1 1 d . . .
H10A H 0.5022 0.5555 0.3222 0.062 Uiso 1 1 calc R . .
C11 C 0.57561(15) 0.58714(16) 0.2910(4) 0.0395(9) Uani 1 1 d . . .
H11A H 0.5749 0.5830 0.1982 0.047 Uiso 1 1 calc R . .
C12 C 0.62204(14) 0.61046(14) 0.3524(3) 0.0293(8) Uani 1 1 d . . .
O5 O 0.37233(14) 0.49552(13) -0.0333(4) 0.0679(10) Uani 1 1 d . . .
O6 O 0.3883(2) 0.52193(18) 0.1658(5) 0.1138(17) Uani 1 1 d . . .
O7 O 0.49607(12) 0.76218(11) -0.0967(3) 0.0546(8) Uani 1 1 d . . .
O8 O 0.56170(11) 0.71050(12) -0.1771(3) 0.0504(8) Uani 1 1 d . . .
C13 C 0.39352(19) 0.52710(19) 0.0464(6) 0.0555(12) Uani 1 1 d . . .
C14 C 0.51560(17) 0.71623(16) -0.1304(4) 0.0412(10) Uani 1 1 d . . .
C15 C 0.42335(17) 0.57598(16) -0.0116(4) 0.0434(10) Uani 1 1 d . . .
C16 C 0.47838(18) 0.57649(17) -0.0133(5) 0.0525(11) Uani 1 1 d . . .
H16A H 0.4973 0.5465 0.0181 0.063 Uiso 1 1 calc R . .
C17 C 0.50714(18) 0.62135(16) -0.0616(5) 0.0485(11) Uani 1 1 d . . .
H17A H 0.5448 0.6200 -0.0652 0.058 Uiso 1 1 calc R . .
C18 C 0.48067(16) 0.66723(16) -0.1038(4) 0.0397(9) Uani 1 1 d . . .
C19 C 0.42259(16) 0.66812(15) -0.1063(4) 0.0394(9) Uani 1 1 d . . .
C20 C 0.39231(18) 0.71217(18) -0.1561(5) 0.0575(13) Uani 1 1 d . . .
H20A H 0.4102 0.7427 -0.1886 0.069 Uiso 1 1 calc R . .
C21 C 0.3373(2) 0.7105(2) -0.1571(7) 0.0779(17) Uani 1 1 d . . .
H21A H 0.3180 0.7397 -0.1920 0.093 Uiso 1 1 calc R . .
C22 C 0.3093(2) 0.6658(2) -0.1067(7) 0.0782(17) Uani 1 1 d . . .
H22A H 0.2716 0.6660 -0.1056 0.094 Uiso 1 1 calc R . .
C23 C 0.33632(18) 0.62234(19) -0.0596(5) 0.0598(13) Uani 1 1 d . . .
H23A H 0.3171 0.5927 -0.0268 0.072 Uiso 1 1 calc R . .
C24 C 0.39403(16) 0.62144(16) -0.0596(4) 0.0427(10) Uani 1 1 d . . .
N1 N 0.2523(2) 0.49294(17) -0.3473(5) 0.0752(13) Uani 1 1 d . . .
N2 N 0.3247(3) 0.5177(2) -0.4471(8) 0.1066(19) Uani 1 1 d U B .
C25 C 0.2136(3) 0.4817(3) -0.2391(9) 0.125(3) Uani 1 1 d U . .
H25A H 0.2298 0.4906 -0.1543 0.187 Uiso 1 1 calc R . .
H25B H 0.2041 0.4440 -0.2403 0.187 Uiso 1 1 calc R . .
H25C H 0.1816 0.5032 -0.2519 0.187 Uiso 1 1 calc R . .
C26 C 0.3009(2) 0.5119(2) -0.3290(6) 0.0638(13) Uani 1 1 d . . .
H26A H 0.3164 0.5200 -0.2464 0.077 Uiso 1 1 calc R . .
C27 C 0.2454(4) 0.4869(3) -0.4830(9) 0.110(2) Uani 1 1 d U . .
H27A H 0.2142 0.4746 -0.5256 0.133 Uiso 1 1 calc R . .
C28 C 0.2881(5) 0.5008(3) -0.5390(9) 0.119(3) Uani 1 1 d U . .
H28A H 0.2941 0.4998 -0.6311 0.142 Uiso 1 1 calc R . .
C29 C 0.3794(4) 0.5431(3) -0.4621(10) 0.138(2) Uani 1 1 d DU . .
H29A H 0.3969 0.5313 -0.5431 0.166 Uiso 1 1 d R A 4
H29B H 0.4013 0.5319 -0.3874 0.166 Uiso 1 1 d R A 4
C30 C 0.378(2) 0.6037(5) -0.458(3) 0.132(6) Uiso 0.33 1 d PDU B 1
H30A H 0.3517 0.6173 -0.3943 0.158 Uiso 0.33 1 calc PR B 1
H30B H 0.4134 0.6192 -0.4393 0.158 Uiso 0.33 1 calc PR B 1
C31 C 0.3615(14) 0.6127(14) -0.595(3) 0.150(6) Uiso 0.33 1 d PDU B 1
H31A H 0.3224 0.6163 -0.5986 0.179 Uiso 0.33 1 calc PR B 1
H31B H 0.3715 0.5815 -0.6490 0.179 Uiso 0.33 1 calc PR B 1
C32 C 0.3861(15) 0.6608(12) -0.652(3) 0.178(7) Uiso 0.33 1 d PDU B 1
H32A H 0.3849 0.6581 -0.7486 0.214 Uiso 0.33 1 calc PR B 1
H32B H 0.4239 0.6617 -0.6251 0.214 Uiso 0.33 1 calc PR B 1
C33 C 0.3609(15) 0.7114(13) -0.612(4) 0.164(9) Uiso 0.33 1 d PDU B 1
H33A H 0.3817 0.7412 -0.6459 0.246 Uiso 0.33 1 calc PR B 1
H33B H 0.3595 0.7134 -0.5156 0.246 Uiso 0.33 1 calc PR B 1
H33C H 0.3248 0.7130 -0.6472 0.246 Uiso 0.33 1 calc PR B 1
C30A C 0.3778(13) 0.5961(8) -0.528(3) 0.136(5) Uiso 0.33 1 d PDU B 2
H30C H 0.3813 0.6216 -0.4539 0.163 Uiso 0.33 1 calc PR B 2
H30D H 0.4119 0.5979 -0.5758 0.163 Uiso 0.33 1 calc PR B 2
C31A C 0.3397(13) 0.6220(13) -0.617(4) 0.147(6) Uiso 0.33 1 d PDU B 2
H31C H 0.3047 0.6220 -0.5725 0.176 Uiso 0.33 1 calc PR B 2
H31D H 0.3364 0.5993 -0.6957 0.176 Uiso 0.33 1 calc PR B 2
C32A C 0.3504(15) 0.6772(12) -0.662(3) 0.167(7) Uiso 0.33 1 d PDU B 2
H32C H 0.3890 0.6845 -0.6645 0.200 Uiso 0.33 1 calc PR B 2
H32D H 0.3354 0.6832 -0.7510 0.200 Uiso 0.33 1 calc PR B 2
C33A C 0.3236(14) 0.7111(14) -0.564(3) 0.171(10) Uiso 0.33 1 d PDU B 2
H33D H 0.3295 0.7485 -0.5854 0.256 Uiso 0.33 1 calc PR B 2
H33E H 0.3381 0.7035 -0.4764 0.256 Uiso 0.33 1 calc PR B 2
H33F H 0.2854 0.7036 -0.5644 0.256 Uiso 0.33 1 calc PR B 2
C30B C 0.3832(17) 0.6014(6) -0.423(3) 0.133(6) Uiso 0.33 1 d PDU B 3
H30E H 0.3692 0.6052 -0.3322 0.159 Uiso 0.33 1 calc PR B 3
H30F H 0.4211 0.6116 -0.4208 0.159 Uiso 0.33 1 calc PR B 3
C31B C 0.3548(12) 0.6389(11) -0.508(3) 0.141(5) Uiso 0.33 1 d PDU B 3
H31E H 0.3220 0.6479 -0.4592 0.170 Uiso 0.33 1 calc PR B 3
H31F H 0.3432 0.6176 -0.5845 0.170 Uiso 0.33 1 calc PR B 3
C32B C 0.3733(17) 0.6900(13) -0.565(3) 0.161(7) Uiso 0.33 1 d PDU B 3
H32E H 0.4089 0.6978 -0.5280 0.193 Uiso 0.33 1 calc PR B 3
H32F H 0.3491 0.7184 -0.5340 0.193 Uiso 0.33 1 calc PR B 3
C33B C 0.3769(14) 0.6934(15) -0.711(3) 0.155(9) Uiso 0.33 1 d PDU B 3
H33G H 0.3884 0.7291 -0.7364 0.232 Uiso 0.33 1 calc PR B 3
H33H H 0.3419 0.6860 -0.7494 0.232 Uiso 0.33 1 calc PR B 3
H33I H 0.4026 0.6672 -0.7430 0.232 Uiso 0.33 1 calc PR B 3

loop_
_atom_site_aniso_label
_atom_site_aniso_U_11
_atom_site_aniso_U_22
_atom_site_aniso_U_33
_atom_site_aniso_U_23
_atom_site_aniso_U_13
_atom_site_aniso_U_12
Co1 0.0259(3) 0.0301(3) 0.0256(3) 0.00171(19) 0.00242(19) -0.0001(2)
Na1 0.0313(8) 0.0363(8) 0.0335(8) 0.0045(6) -0.0020(6) -0.0001(6)
Na2 0.0317(9) 0.0317(9) 0.0394(16) 0.000 0.000 0.000
Br1 0.0335(3) 0.0335(3) 0.0278(4) 0.000 0.000 0.000
O1 0.0409(16) 0.0659(19) 0.0321(15) 0.0167(14) -0.0039(12) 0.0027(14)
O2 0.0410(15) 0.0421(15) 0.0282(14) -0.0064(11) 0.0015(11) -0.0035(12)
O3 0.0436(15) 0.0351(14) 0.0282(13) 0.0068(11) -0.0071(11) -0.0086(12)
O4 0.0392(14) 0.0312(14) 0.0278(13) -0.0050(11) -0.0034(11) -0.0059(11)
C1 0.035(2) 0.032(2) 0.0238(18) 0.0057(15) -0.0014(16) -0.0110(16)
C2 0.0267(18) 0.0264(18) 0.0247(17) 0.0000(15) 0.0006(14) 0.0007(14)
C3 0.0300(19) 0.0282(18) 0.0241(18) 0.0035(14) -0.0022(14) -0.0002(14)
C4 0.030(2) 0.040(2) 0.031(2) 0.0041(16) 0.0041(16) -0.0061(16)
C5 0.032(2) 0.033(2) 0.0278(19) 0.0022(15) -0.0060(15) -0.0076(16)
C6 0.0316(19) 0.0221(17) 0.0250(18) 0.0005(14) -0.0021(14) 0.0008(14)
C7 0.0266(18) 0.0282(19) 0.0281(18) 0.0036(15) 0.0000(14) -0.0012(14)
C8 0.032(2) 0.063(3) 0.032(2) 0.0065(19) 0.0013(17) -0.0008(19)
C9 0.030(2) 0.084(3) 0.050(3) 0.011(2) 0.003(2) -0.013(2)
C10 0.036(2) 0.073(3) 0.046(3) 0.003(2) -0.0100(19) -0.019(2)
C11 0.038(2) 0.049(2) 0.032(2) 0.0023(18) -0.0060(17) -0.0110(18)
C12 0.0291(19) 0.0308(19) 0.0280(19) 0.0004(15) -0.0026(15) 0.0010(15)
O5 0.071(2) 0.0479(19) 0.084(2) -0.0075(18) 0.0271(19) -0.0230(17)
O6 0.166(5) 0.094(3) 0.081(3) 0.032(3) 0.007(3) -0.051(3)
O7 0.0473(18) 0.0314(16) 0.085(2) 0.0012(15) -0.0020(16) -0.0096(13)
O8 0.0363(17) 0.0500(18) 0.065(2) 0.0118(15) -0.0066(14) -0.0121(13)
C13 0.045(3) 0.047(3) 0.075(4) -0.007(3) 0.015(2) -0.005(2)
C14 0.037(2) 0.037(2) 0.049(3) 0.0091(19) -0.0128(19) -0.0117(18)
C15 0.044(2) 0.031(2) 0.054(3) -0.0024(18) 0.003(2) -0.0108(18)
C16 0.053(3) 0.032(2) 0.073(3) 0.006(2) -0.004(2) -0.0042(19)
C17 0.035(2) 0.038(2) 0.072(3) 0.004(2) -0.006(2) -0.0053(18)
C18 0.036(2) 0.036(2) 0.047(2) 0.0026(18) -0.0056(18) -0.0091(17)
C19 0.035(2) 0.035(2) 0.049(2) 0.0002(18) -0.0053(18) -0.0073(17)
C20 0.050(3) 0.044(3) 0.078(3) 0.013(2) -0.017(2) -0.006(2)
C21 0.049(3) 0.059(3) 0.125(5) 0.019(3) -0.024(3) 0.002(2)
C22 0.035(3) 0.074(4) 0.126(5) 0.005(4) -0.009(3) -0.007(3)
C23 0.038(3) 0.049(3) 0.092(4) 0.004(3) 0.002(2) -0.009(2)
C24 0.037(2) 0.037(2) 0.054(3) -0.0027(19) 0.0002(19) -0.0099(18)
N1 0.085(3) 0.059(3) 0.082(3) 0.025(2) -0.033(3) -0.008(2)
N2 0.108(4) 0.059(3) 0.153(5) 0.033(3) 0.047(4) 0.038(3)
C25 0.095(4) 0.134(4) 0.145(5) 0.057(4) -0.006(4) -0.006(4)
C26 0.064(3) 0.057(3) 0.070(4) 0.002(3) -0.011(3) 0.001(3)
C27 0.135(5) 0.080(4) 0.117(4) -0.007(3) -0.061(4) 0.000(4)
C28 0.155(5) 0.096(4) 0.105(4) -0.019(4) -0.006(4) 0.037(4)
C29 0.125(5) 0.107(4) 0.182(5) 0.033(4) 0.055(4) 0.036(4)

loop_
_atom_type_symbol
_atom_type_description
_atom_type_scat_dispersion_real
_atom_type_scat_dispersion_imag
_atom_type_scat_source
C C 0.0033 0.0016 'International Tables Vol C Tables 4.2.6.8 and 6.1.1.4'
H H 0.0000 0.0000 'International Tables Vol C Tables 4.2.6.8 and 6.1.1.4'
N N 0.0061 0.0033 'International Tables Vol C Tables 4.2.6.8 and 6.1.1.4'
O O 0.0106 0.0060 'International Tables Vol C Tables 4.2.6.8 and 6.1.1.4'
Co Co 0.3494 0.9721 'International Tables Vol C Tables 4.2.6.8 and 6.1.1.4'
Br Br -0.2901 2.4595 'International Tables Vol C Tables 4.2.6.8 and 6.1.1.4'
Na Na 0.0362 0.0249 'International Tables Vol C Tables 4.2.6.8 and 6.1.1.4'

loop_
_geom_angle_atom_site_label_1
_geom_angle_atom_site_label_2
_geom_angle_atom_site_label_3
_geom_angle
_geom_angle_site_symmetry_1
_geom_angle_site_symmetry_3
O3 Co1 O7 112.94(13) 4_564 .
O3 Co1 O5 126.90(14) 4_564 8_665
O7 Co1 O5 98.68(14) . 8_665
O3 Co1 O2 114.15(11) 4_564 4_565
O7 Co1 O2 102.39(12) . 4_565
O5 Co1 O2 98.14(13) 8_665 4_565
O3 Co1 Na1 79.67(8) 4_564 .
O7 Co1 Na1 85.40(9) . .
O5 Co1 Na1 146.85(11) 8_665 .
O2 Co1 Na1 49.22(8) 4_565 .
O8 Na1 O1 93.25(11) . .
O8 Na1 O4 90.84(10) . 4_564
O1 Na1 O4 172.19(11) . 4_564
O8 Na1 O4 100.26(11) . 1_554
O1 Na1 O4 91.91(10) . 1_554
O4 Na1 O4 80.81(11) 4_564 1_554
O8 Na1 O2 86.74(11) . 4_565
O1 Na1 O2 99.04(10) . 4_565
O4 Na1 O2 87.82(9) 4_564 4_565
O4 Na1 O2 166.69(10) 1_554 4_565
O8 Na1 Br1 172.61(9) . .
O1 Na1 Br1 93.86(8) . .
O4 Na1 Br1 82.34(7) 4_564 .
O4 Na1 Br1 81.53(7) 1_554 .
O2 Na1 Br1 90.15(7) 4_565 .
O8 Na1 Na2 118.03(10) . 1_554
O1 Na1 Na2 127.57(9) . 1_554
O4 Na1 Na2 44.71(6) 4_564 1_554
O4 Na1 Na2 44.63(6) 1_554 1_554
O2 Na1 Na2 122.06(8) 4_565 1_554
Br1 Na1 Na2 58.44(5) . 1_554
O8 Na1 Co1 58.54(8) . .
O1 Na1 Co1 119.59(9) . .
O4 Na1 Co1 68.21(6) 4_564 .
O4 Na1 Co1 140.88(7) 1_554 .
O2 Na1 Co1 36.21(6) 4_565 .
Br1 Na1 Co1 115.78(5) . .
Na2 Na1 Co1 112.69(4) 1_554 .
O8 Na1 Na1 134.97(10) . 3_655
O1 Na1 Na1 73.47(9) . 3_655
O4 Na1 Na1 98.97(6) 4_564 3_655
O4 Na1 Na1 39.84(6) 1_554 3_655
O2 Na1 Na1 137.12(6) 4_565 3_655
Br1 Na1 Na1 49.671(11) . 3_655
Na2 Na1 Na1 54.45(2) 1_554 3_655
Co1 Na1 Na1 163.21(5) . 3_655
O8 Na1 Na1 122.96(9) . 4_565
O1 Na1 Na1 139.08(8) . 4_565
O4 Na1 Na1 40.81(6) 4_564 4_565
O4 Na1 Na1 98.79(6) 1_554 4_565
O2 Na1 Na1 67.95(8) 4_565 4_565
Br1 Na1 Na1 49.671(11) . 4_565
Na2 Na1 Na1 54.45(2) 1_554 4_565
Co1 Na1 Na1 73.22(5) . 4_565
Na1 Na1 Na1 90.0 3_655 4_565
O4 Na2 O4 89.07(2) 4_565 .
O4 Na2 O4 165.37(18) 4_565 3_655
O4 Na2 O4 89.07(2) . 3_655
O4 Na2 O4 89.07(2) 4_565 2_665
O4 Na2 O4 165.37(18) . 2_665
O4 Na2 O4 89.07(2) 3_655 2_665
O4 Na2 Br1 82.69(9) 4_565 1_556
O4 Na2 Br1 82.69(9) . 1_556
O4 Na2 Br1 82.69(9) 3_655 1_556
O4 Na2 Br1 82.69(9) 2_665 1_556
O4 Na2 Na1 48.90(7) 4_565 1_556
O4 Na2 Na1 50.14(7) . 1_556
O4 Na2 Na1 120.83(10) 3_655 1_556
O4 Na2 Na1 119.74(10) 2_665 1_556
Br1 Na2 Na1 55.32(5) 1_556 1_556
O4 Na2 Na1 50.14(7) 4_565 4_566
O4 Na2 Na1 120.83(10) . 4_566
O4 Na2 Na1 119.74(10) 3_655 4_566
O4 Na2 Na1 48.90(7) 2_665 4_566
Br1 Na2 Na1 55.32(5) 1_556 4_566
Na1 Na2 Na1 71.11(5) 1_556 4_566
O4 Na2 Na1 120.83(10) 4_565 2_666
O4 Na2 Na1 119.74(10) . 2_666
O4 Na2 Na1 48.90(7) 3_655 2_666
O4 Na2 Na1 50.14(7) 2_665 2_666
Br1 Na2 Na1 55.32(5) 1_556 2_666
Na1 Na2 Na1 110.63(9) 1_556 2_666
Na1 Na2 Na1 71.11(5) 4_566 2_666
O4 Na2 Na1 119.74(10) 4_565 3_656
O4 Na2 Na1 48.90(7) . 3_656
O4 Na2 Na1 50.14(7) 3_655 3_656
O4 Na2 Na1 120.83(10) 2_665 3_656
Br1 Na2 Na1 55.32(5) 1_556 3_656
Na1 Na2 Na1 71.11(5) 1_556 3_656
Na1 Na2 Na1 110.63(9) 4_566 3_656
Na1 Na2 Na1 71.11(5) 2_666 3_656
Na1 Br1 Na1 80.66(2) 3_655 .
Na1 Br1 Na1 132.48(6) 3_655 4_565
Na1 Br1 Na1 80.66(2) . 4_565
Na1 Br1 Na1 80.66(2) 3_655 2_665
Na1 Br1 Na1 132.48(6) . 2_665
Na1 Br1 Na1 80.66(2) 4_565 2_665
Na1 Br1 Na2 66.24(3) 3_655 1_554
Na1 Br1 Na2 66.24(3) . 1_554
Na1 Br1 Na2 66.24(3) 4_565 1_554
Na1 Br1 Na2 66.24(3) 2_665 1_554
C1 O1 Na1 124.2(2) . .
C1 O2 Co1 110.9(2) . 3_655
C1 O2 Na1 120.8(2) . 3_655
Co1 O2 Na1 94.57(10) 3_655 3_655
C2 O3 Co1 134.2(2) . 3_656
C2 O4 Na2 143.7(2) . .
C2 O4 Na1 119.1(2) . 3_656
Na2 O4 Na1 86.38(9) . 3_656
C2 O4 Na1 112.7(2) . 1_556
Na2 O4 Na1 85.23(9) . 1_556
Na1 O4 Na1 99.34(10) 3_656 1_556
O1 C1 O2 124.8(3) . .
O1 C1 C3 119.3(3) . .
O2 C1 C3 115.8(3) . .
O4 C2 O3 125.4(3) . .
O4 C2 C6 120.1(3) . .
O3 C2 C6 114.4(3) . .
C4 C3 C12 120.1(3) . .
C4 C3 C1 119.8(3) . .
C12 C3 C1 120.1(3) . .
C3 C4 C5 120.8(3) . .
C3 C4 H4A 119.6 . .
C5 C4 H4A 119.6 . .
C6 C5 C4 121.3(3) . .
C6 C5 H5A 119.4 . .
C4 C5 H5A 119.4 . .
C5 C6 C7 120.0(3) . .
C5 C6 C2 117.7(3) . .
C7 C6 C2 121.8(3) . .
C8 C7 C12 118.3(3) . .
C8 C7 C6 123.1(3) . .
C12 C7 C6 118.7(3) . .
C9 C8 C7 121.2(4) . .
C9 C8 H8A 119.4 . .
C7 C8 H8A 119.4 . .
C8 C9 C10 121.0(4) . .
C8 C9 H9A 119.5 . .
C10 C9 H9A 119.5 . .
C11 C10 C9 119.4(4) . .
C11 C10 H10A 120.3 . .
C9 C10 H10A 120.3 . .
C10 C11 C12 121.6(4) . .
C10 C11 H11A 119.2 . .
C12 C11 H11A 119.2 . .
C11 C12 C7 118.4(3) . .
C11 C12 C3 122.6(3) . .
C7 C12 C3 119.0(3) . .
C13 O5 Co1 105.7(3) . 7_565
C14 O7 Co1 115.6(3) . .
C14 O8 Na1 129.0(3) . .
O6 C13 O5 121.8(5) . .
O6 C13 C15 120.6(5) . .
O5 C13 C15 117.5(5) . .
O8 C14 O7 123.2(4) . .
O8 C14 C18 120.0(4) . .
O7 C14 C18 116.7(4) . .
C16 C15 C24 119.9(4) . .
C16 C15 C13 119.6(4) . .
C24 C15 C13 120.5(4) . .
C15 C16 C17 121.3(4) . .
C15 C16 H16A 119.4 . .
C17 C16 H16A 119.4 . .
C18 C17 C16 121.1(4) . .
C18 C17 H17A 119.5 . .
C16 C17 H17A 119.5 . .
C17 C18 C19 119.6(4) . .
C17 C18 C14 116.3(4) . .
C19 C18 C14 123.8(4) . .
C20 C19 C24 118.4(4) . .
C20 C19 C18 123.2(4) . .
C24 C19 C18 118.4(4) . .
C21 C20 C19 120.7(4) . .
C21 C20 H20A 119.7 . .
C19 C20 H20A 119.7 . .
C20 C21 C22 121.0(5) . .
C20 C21 H21A 119.5 . .
C22 C21 H21A 119.5 . .
C23 C22 C21 120.7(5) . .
C23 C22 H22A 119.7 . .
C21 C22 H22A 119.7 . .
C22 C23 C24 120.5(4) . .
C22 C23 H23A 119.8 . .
C24 C23 H23A 119.8 . .
C15 C24 C23 121.5(4) . .
C15 C24 C19 119.8(4) . .
C23 C24 C19 118.7(4) . .
C26 N1 C27 107.0(6) . .
C26 N1 C25 124.4(6) . .
C27 N1 C25 128.5(7) . .
C26 N2 C28 105.8(7) . .
C26 N2 C29 122.3(8) . .
C28 N2 C29 131.6(8) . .
N1 C25 H25A 109.5 . .
N1 C25 H25B 109.5 . .
H25A C25 H25B 109.5 . .
N1 C25 H25C 109.5 . .
H25A C25 H25C 109.5 . .
H25B C25 H25C 109.5 . .
N1 C26 N2 108.9(6) . .
N1 C26 H26A 125.5 . .
N2 C26 H26A 125.5 . .
C28 C27 N1 107.9(7) . .
C28 C27 H27A 126.1 . .
N1 C27 H27A 126.1 . .
C27 C28 N2 110.4(8) . .
C27 C28 H28A 124.8 . .
N2 C28 H28A 124.8 . .
C30A C29 C30B 42.1(18) . .
C30A C29 C30 28.0(16) . .
C30B C29 C30 14.6(18) . .
C30A C29 N2 113.2(15) . .
C30B C29 N2 115.6(18) . .
C30 C29 N2 113(2) . .
C30A C29 H29A 84.8 . .
C30B C29 H29A 119.1 . .
C30 C29 H29A 109.6 . .
N2 C29 H29A 111.1 . .
C30A C29 H29B 128.3 . .
C30B C29 H29B 92.3 . .
C30 C29 H29B 106.3 . .
N2 C29 H29B 108.0 . .
H29A C29 H29B 108.2 . .
C31 C30 C29 98(2) . .
C31 C30 H30A 112.2 . .
C29 C30 H30A 112.2 . .
C31 C30 H30B 112.2 . .
C29 C30 H30B 112.2 . .
H30A C30 H30B 109.8 . .
C30 C31 C32 111.9(16) . .
C30 C31 H31A 109.2 . .
C32 C31 H31A 109.2 . .
C30 C31 H31B 109.2 . .
C32 C31 H31B 109.2 . .
H31A C31 H31B 107.9 . .
C31 C32 C33 115(3) . .
C31 C32 H32A 108.6 . .
C33 C32 H32A 108.6 . .
C31 C32 H32B 108.6 . .
C33 C32 H32B 108.6 . .
H32A C32 H32B 107.5 . .
C32 C33 H33A 109.5 . .
C32 C33 H33B 109.5 . .
H33A C33 H33B 109.5 . .
C32 C33 H33C 109.5 . .
H33A C33 H33C 109.5 . .
H33B C33 H33C 109.5 . .
C31A C30A C29 134(2) . .
C31A C30A H30C 103.8 . .
C29 C30A H30C 103.8 . .
C31A C30A H30D 103.8 . .
C29 C30A H30D 103.8 . .
H30C C30A H30D 105.4 . .
C30A C31A C32A 119(3) . .
C30A C31A H31C 107.5 . .
C32A C31A H31C 107.5 . .
C30A C31A H31D 107.5 . .
C32A C31A H31D 107.5 . .
H31C C31A H31D 107.0 . .
C33A C32A C31A 104(3) . .
C33A C32A H32C 110.9 . .
C31A C32A H32C 110.9 . .
C33A C32A H32D 110.9 . .
C31A C32A H32D 110.9 . .
H32C C32A H32D 108.9 . .
C32A C33A H33D 109.5 . .
C32A C33A H33E 109.5 . .
H33D C33A H33E 109.5 . .
C32A C33A H33F 109.5 . .
H33D C33A H33F 109.5 . .
H33E C33A H33F 109.5 . .
C31B C30B C29 116(2) . .
C31B C30B H30E 108.3 . .
C29 C30B H30E 108.3 . .
C31B C30B H30F 108.3 . .
C29 C30B H30F 108.3 . .
H30E C30B H30F 107.4 . .
C30B C31B C32B 129(3) . .
C30B C31B H31E 105.0 . .
C32B C31B H31E 105.0 . .
C30B C31B H31F 105.0 . .
C32B C31B H31F 105.0 . .
H31E C31B H31F 105.8 . .
C31B C32B C33B 117(3) . .
C31B C32B H32E 108.0 . .
C33B C32B H32E 108.0 . .
C31B C32B H32F 108.0 . .
C33B C32B H32F 108.0 . .
H32E C32B H32F 107.3 . .
C32B C33B H33G 109.5 . .
C32B C33B H33H 109.5 . .
H33G C33B H33H 109.5 . .
C32B C33B H33I 109.5 . .
H33G C33B H33I 109.5 . .
H33H C33B H33I 109.5 . .

loop_
_geom_bond_atom_site_label_1
_geom_bond_atom_site_label_2
_geom_bond_distance
_geom_bond_site_symmetry_2
Co1 O3 1.936(2) 4_564
Co1 O7 1.981(3) .
Co1 O5 1.996(3) 8_665
Co1 O2 2.006(2) 4_565
Co1 Na1 3.3854(15) .
Na1 O8 2.285(3) .
Na1 O1 2.313(3) .
Na1 O4 2.496(3) 4_564
Na1 O4 2.546(3) 1_554
Na1 O2 2.572(3) 4_565
Na1 Br1 2.9695(14) .
Na1 Na2 3.305(2) 1_554
Na1 Na1 3.8436(19) 3_655
Na1 Na1 3.8436(19) 4_565
Na2 O4 2.330(2) 4_565
Na2 O4 2.330(2) .
Na2 O4 2.330(2) 3_655
Na2 O4 2.330(2) 2_665
Na2 Br1 3.077(3) 1_556
Na2 Na1 3.305(2) 1_556
Na2 Na1 3.305(2) 4_566
Na2 Na1 3.305(2) 2_666
Na2 Na1 3.305(2) 3_656
Br1 Na1 2.9695(14) 3_655
Br1 Na1 2.9695(14) 4_565
Br1 Na1 2.9695(14) 2_665
Br1 Na2 3.077(3) 1_554
O1 C1 1.228(4) .
O2 C1 1.284(4) .
O2 Co1 2.006(2) 3_655
O2 Na1 2.572(3) 3_655
O3 C2 1.263(4) .
O3 Co1 1.936(2) 3_656
O4 C2 1.251(4) .
O4 Na1 2.496(3) 3_656
O4 Na1 2.546(3) 1_556
C1 C3 1.506(5) .
C2 C6 1.502(5) .
C3 C4 1.365(5) .
C3 C12 1.430(5) .
C4 C5 1.401(5) .
C4 H4A 0.9300 .
C5 C6 1.363(5) .
C5 H5A 0.9300 .
C6 C7 1.432(5) .
C7 C8 1.417(5) .
C7 C12 1.426(5) .
C8 C9 1.354(6) .
C8 H8A 0.9300 .
C9 C10 1.408(6) .
C9 H9A 0.9300 .
C10 C11 1.359(5) .
C10 H10A 0.9300 .
C11 C12 1.421(5) .
C11 H11A 0.9300 .
O5 C13 1.229(6) .
O5 Co1 1.996(3) 7_565
O6 C13 1.204(6) .
O7 C14 1.277(5) .
O8 C14 1.237(5) .
C13 C15 1.526(6) .
C14 C18 1.508(5) .
C15 C16 1.358(6) .
C15 C24 1.418(6) .
C16 C17 1.400(6) .
C16 H16A 0.9300 .
C17 C18 1.373(6) .
C17 H17A 0.9300 .
C18 C19 1.433(5) .
C19 C20 1.409(6) .
C19 C24 1.428(5) .
C20 C21 1.357(7) .
C20 H20A 0.9300 .
C21 C22 1.396(7) .
C21 H21A 0.9300 .
C22 C23 1.347(7) .
C22 H22A 0.9300 .
C23 C24 1.424(6) .
C23 H23A 0.9300 .
N1 C26 1.298(6) .
N1 C27 1.372(9) .
N1 C25 1.467(9) .
N2 C26 1.323(7) .
N2 C28 1.351(10) .
N2 C29 1.496(10) .
C25 H25A 0.9600 .
C25 H25B 0.9600 .
C25 H25C 0.9600 .
C26 H26A 0.9300 .
C27 C28 1.242(11) .
C27 H27A 0.9300 .
C28 H28A 0.9300 .
C29 C30A 1.462(10) .
C29 C30B 1.493(10) .
C29 C30 1.496(10) .
C29 H29A 0.9600 .
C29 H29B 0.9599 .
C30 C31 1.443(11) .
C30 H30A 0.9700 .
C30 H30B 0.9700 .
C31 C32 1.447(11) .
C31 H31A 0.9700 .
C31 H31B 0.9700 .
C32 C33 1.450(11) .
C32 H32A 0.9700 .
C32 H32B 0.9700 .
C33 H33A 0.9600 .
C33 H33B 0.9600 .
C33 H33C 0.9600 .
C30A C31A 1.440(11) .
C30A H30C 0.9700 .
C30A H30D 0.9700 .
C31A C32A 1.460(11) .
C31A H31C 0.9700 .
C31A H31D 0.9700 .
C32A C33A 1.448(11) .
C32A H32C 0.9700 .
C32A H32D 0.9700 .
C33A H33D 0.9600 .
C33A H33E 0.9600 .
C33A H33F 0.9600 .
C30B C31B 1.439(11) .
C30B H30E 0.9700 .
C30B H30F 0.9700 .
C31B C32B 1.455(11) .
C31B H31E 0.9700 .
C31B H31F 0.9700 .
C32B C33B 1.463(11) .
C32B H32E 0.9700 .
C32B H32F 0.9700 .
C33B H33G 0.9600 .
C33B H33H 0.9600 .
C33B H33I 0.9600 .
